data_4076968
loop_
_publ_author_name
'Shiu, Kom-Bei'
'Lee, Hong-Chan'
'Lee, Gene-Hsiang'
'Wang, Yu'

_publ_contact_author 'Kom-Bei Shiu'
_publ_section_title
;
 Synthesis, Structures, and Solvent-Occlusion Properties of a Molecular
 Loop and a Molecular Square Using Tetracarbonyl- and Diphosphine-Ligated
 Diruthenium(I) as Building Blocks and Dicarboxylates as Linkers
;
_journal_issue 19
_journal_name_full Organometallics
_journal_page_first 4013
_journal_paper_doi 10.1021/om020360q
_journal_volume 21
_journal_year 2002
_chemical_formula_sum 'C25.5 H39 Cl3 O16 P4 Ru4'
_chemical_formula_weight 1236.08
_chemical_name_systematic
; 
 ? 
;
_space_group_IT_number 14
_symmetry_cell_setting monoclinic
_symmetry_space_group_name_Hall '-P 2yn'
_symmetry_space_group_name_H-M 'P 1 21/n 1'
_atom_sites_solution_hydrogens geom
_atom_sites_solution_primary direct
_atom_sites_solution_secondary difmap
_audit_creation_method SHELXL-97
_cell_angle_alpha 90.00
_cell_angle_beta 95.2705(4)
_cell_angle_gamma 90.00
_cell_formula_units_Z 4
_cell_length_a 13.3878(1)
_cell_length_b 21.4312(2)
_cell_length_c 15.3354(2)
_cell_measurement_reflns_used all
_cell_measurement_temperature 150(1)
_cell_measurement_theta_max 27.50
_cell_measurement_theta_min 1.64
_cell_volume 4381.38(8)
_computing_cell_refinement DENZO-SMN
_computing_data_collection 'NONIUS COLLECT'
_computing_data_reduction DENZO-SMN
_computing_molecular_graphics SHELXTL
_computing_publication_material SHELXTL
_computing_structure_refinement 'SHELXL-97 (Sheldrick, 1997)'
_computing_structure_solution 'SHELXS-97 (Sheldrick, 1990)'
_diffrn_ambient_temperature 150(1)
_diffrn_measured_fraction_theta_full 0.999
_diffrn_measured_fraction_theta_max 0.999
_diffrn_measurement_device_type 'NONIUS KappaCCD'
_diffrn_measurement_method 'phi and omega scans'
_diffrn_radiation_monochromator graphite
_diffrn_radiation_source 'fine-focus sealed tube'
_diffrn_radiation_type MoK\a
_diffrn_radiation_wavelength 0.71073
_diffrn_reflns_av_R_equivalents 0.0405
_diffrn_reflns_av_sigmaI/netI 0.0429
_diffrn_reflns_limit_h_max 17
_diffrn_reflns_limit_h_min -17
_diffrn_reflns_limit_k_max 26
_diffrn_reflns_limit_k_min -27
_diffrn_reflns_limit_l_max 19
_diffrn_reflns_limit_l_min -19
_diffrn_reflns_number 30912
_diffrn_reflns_theta_full 27.50
_diffrn_reflns_theta_max 27.50
_diffrn_reflns_theta_min 1.64
_diffrn_standards_decay_% 0
_exptl_absorpt_coefficient_mu 1.741
_exptl_absorpt_correction_T_max 0.813
_exptl_absorpt_correction_T_min 0.743
_exptl_absorpt_correction_type multi-scan
_exptl_crystal_colour yellow
_exptl_crystal_density_diffrn 1.874
_exptl_crystal_density_meas ?
_exptl_crystal_density_method 'not measured'
_exptl_crystal_description block
_exptl_crystal_F_000 2428
_exptl_crystal_size_max 0.30
_exptl_crystal_size_mid 0.18
_exptl_crystal_size_min 0.12
_refine_diff_density_max 1.822
_refine_diff_density_min -2.352
_refine_diff_density_rms 0.266
_refine_ls_extinction_coef 0.00256(17)
_refine_ls_extinction_expression Fc^*^=kFc[1+0.001xFc^2^\l^3^/sin(2\q)]^-1/4^
_refine_ls_extinction_method SHELXL
_refine_ls_goodness_of_fit_ref 1.134
_refine_ls_hydrogen_treatment mixed
_refine_ls_matrix_type full
_refine_ls_number_parameters 522
_refine_ls_number_reflns 10062
_refine_ls_number_restraints 0
_refine_ls_restrained_S_all 1.134
_refine_ls_R_factor_all 0.0720
_refine_ls_R_factor_gt 0.0457
_refine_ls_shift/su_max 0.001
_refine_ls_shift/su_mean 0.000
_refine_ls_structure_factor_coef Fsqd
_refine_ls_weighting_details 'calc w=1/[\s^2^(Fo^2^)+(0.0736P)^2^+5.2949P] where P=(Fo^2^+2Fc^2^)/3'
_refine_ls_weighting_scheme calc
_refine_ls_wR_factor_gt 0.1165
_refine_ls_wR_factor_ref 0.1386
_reflns_number_gt 7522
_reflns_number_total 10062
_reflns_threshold_expression >2sigma(I)
_cod_data_source_file om020360q.cif
_cod_data_source_block compound(2)
_cod_depositor_comments
;
The following automatic conversions were performed:

'_symmetry_cell_setting' value 'Monoclinic' changed to 'monoclinic'
according to /home/saulius/struct/CIF-dictionaries/cif_core.dic
dictionary named 'cif_core.dic' version 2.4.1 from 2010-06-29.

Automatic conversion script
Id: cif_fix_values 1715 2011-07-08 13:25:40Z adriana 

The following automatic conversions were performed:

'_exptl_crystal_density_meas' value 'not_measured' was changed to '?'
- the value is perceived as not measured.

Automatic conversion script
Id: cif_fix_values 3008 2015-01-20 13:52:24Z robertas 

The following automatic conversions were performed:
data name '_pub_contact_author' replaced with '_publ_contact_author'
as specified in the replacement file
'/home/antanas/src/cod-tools/trunk/data/replacement-values/replacement_tags.lst'.

Automatic conversion script
Id: cif_correct_tags 4998 2017-03-02 13:24:31Z antanas 
;
_cod_original_sg_symbol_H-M P2(1)/n
_cod_original_formula_sum 'C25.50 H39 Cl3 O16 P4 Ru4'
_cod_database_code 4076968

loop_
_symmetry_equiv_pos_as_xyz
'x, y, z'
'-x+1/2, y+1/2, -z+1/2'
'-x, -y, -z'
'x-1/2, -y-1/2, z-1/2'

loop_
_atom_site_label
_atom_site_type_symbol
_atom_site_fract_x
_atom_site_fract_y
_atom_site_fract_z
_atom_site_U_iso_or_equiv
_atom_site_adp_type
_atom_site_occupancy
_atom_site_symmetry_multiplicity
_atom_site_calc_flag
_atom_site_refinement_flags
_atom_site_disorder_assembly
_atom_site_disorder_group
Ru1 Ru 0.66180(3) 0.205585(19) 0.12074(3) 0.02630(12) Uani 1 1 d . . .
Ru2 Ru 0.74757(3) 0.11379(2) 0.22553(3) 0.02756(13) Uani 1 1 d . . .
Ru3 Ru 0.71737(3) 0.022829(19) -0.24482(3) 0.02960(13) Uani 1 1 d . . .
Ru4 Ru 0.80234(3) -0.068701(18) -0.13986(2) 0.02223(12) Uani 1 1 d . A .
P1 P 0.55997(11) 0.26736(7) 0.01911(9) 0.0354(3) Uani 1 1 d . . .
P2 P 0.79264(11) 0.02175(7) 0.30799(9) 0.0357(3) Uani 1 1 d . . .
P3 P 0.5969(3) 0.10273(12) -0.3025(2) 0.0317(8) Uani 0.657(10) 1 d P A 1
P3' P 0.6353(6) 0.0953(3) -0.3340(5) 0.0345(18) Uani 0.343(10) 1 d P A 2
P4 P 0.84961(11) -0.13537(6) -0.01933(10) 0.0339(3) Uani 1 1 d . . .
O1 O 0.8513(3) 0.2784(2) 0.1088(4) 0.0630(14) Uani 1 1 d . . .
O2 O 0.6205(3) 0.2904(2) 0.2680(3) 0.0523(12) Uani 1 1 d . . .
O3 O 0.9545(3) 0.1657(2) 0.2215(4) 0.0634(14) Uani 1 1 d . . .
O4 O 0.7345(4) 0.1861(2) 0.3911(3) 0.0603(13) Uani 1 1 d . . .
O5 O 0.9066(4) 0.0946(3) -0.2620(3) 0.0703(15) Uani 1 1 d . . .
O6 O 0.7583(5) -0.0445(3) -0.4082(3) 0.087(2) Uani 1 1 d . . .
O7 O 1.0110(3) -0.0290(2) -0.1647(4) 0.0615(14) Uani 1 1 d . A .
O8 O 0.8185(3) -0.1654(2) -0.2784(3) 0.0441(10) Uani 1 1 d . A .
O9 O 0.6876(2) 0.14162(15) 0.0177(2) 0.0268(7) Uani 1 1 d . A .
O10 O 0.7525(3) 0.06417(16) 0.1042(2) 0.0302(8) Uani 1 1 d . A .
O11 O 0.6950(3) 0.06789(16) -0.1225(2) 0.0291(8) Uani 1 1 d . A .
O12 O 0.7822(3) -0.00263(16) -0.0380(2) 0.0289(8) Uani 1 1 d . . .
O13 O 0.5278(2) 0.15279(16) 0.1310(2) 0.0280(8) Uani 1 1 d . . .
O14 O 0.5974(2) 0.07903(16) 0.2210(2) 0.0298(8) Uani 1 1 d . . .
O15 O 0.5825(3) -0.02776(16) -0.2299(2) 0.0311(8) Uani 1 1 d . A .
O16 O 0.6492(2) -0.09680(16) -0.1314(2) 0.0267(7) Uani 1 1 d . . .
C1 C 0.7794(4) 0.2493(3) 0.1127(4) 0.0408(13) Uani 1 1 d . . .
C2 C 0.6370(4) 0.2574(3) 0.2124(4) 0.0350(12) Uani 1 1 d . . .
C3 C 0.8756(4) 0.1458(3) 0.2231(4) 0.0407(14) Uani 1 1 d . . .
C4 C 0.7383(4) 0.1591(3) 0.3260(4) 0.0394(13) Uani 1 1 d . . .
C5 C 0.8342(5) 0.0667(3) -0.2541(4) 0.0473(15) Uani 1 1 d . A .
C6 C 0.7415(6) -0.0195(3) -0.3447(4) 0.0535(18) Uani 1 1 d . A .
C7 C 0.9304(4) -0.0431(3) -0.1542(4) 0.0381(13) Uani 1 1 d . . .
C8 C 0.8134(4) -0.1273(2) -0.2263(3) 0.0295(11) Uani 1 1 d . . .
C9 C 0.7230(3) 0.0880(2) 0.0316(3) 0.0242(10) Uani 1 1 d . . .
C10 C 0.7339(4) 0.0471(2) -0.0504(3) 0.0251(10) Uani 1 1 d . A .
C11 C 0.5252(4) 0.1042(2) 0.1761(3) 0.0239(10) Uani 1 1 d . . .
C12 C 0.5786(3) -0.0731(2) -0.1790(3) 0.0228(10) Uani 1 1 d . . .
C13 C 0.4403(5) 0.2881(3) 0.0604(4) 0.0536(18) Uani 1 1 d . . .
H13A H 0.4008 0.3136 0.0168 0.080 Uiso 1 1 calc R . .
H13B H 0.4529 0.3119 0.1149 0.080 Uiso 1 1 calc R . .
H13C H 0.4031 0.2500 0.0717 0.080 Uiso 1 1 calc R . .
C14 C 0.6119(6) 0.3416(3) -0.0111(5) 0.0602(19) Uani 1 1 d . . .
H14A H 0.5638 0.3630 -0.0530 0.090 Uiso 1 1 calc R . .
H14B H 0.6746 0.3345 -0.0380 0.090 Uiso 1 1 calc R . .
H14C H 0.6254 0.3676 0.0413 0.090 Uiso 1 1 calc R . .
C15 C 0.5221(5) 0.2300(4) -0.0834(4) 0.065(2) Uani 1 1 d . . .
H15A H 0.4807 0.2587 -0.1210 0.097 Uiso 1 1 calc R . .
H15B H 0.4832 0.1924 -0.0728 0.097 Uiso 1 1 calc R . .
H15C H 0.5817 0.2183 -0.1123 0.097 Uiso 1 1 calc R . .
C16 C 0.9079(6) 0.0249(4) 0.3803(6) 0.075(3) Uani 1 1 d . . .
H16A H 0.9187 -0.0152 0.4103 0.113 Uiso 1 1 calc R . .
H16B H 0.9028 0.0580 0.4238 0.113 Uiso 1 1 calc R . .
H16C H 0.9645 0.0337 0.3459 0.113 Uiso 1 1 calc R . .
C17 C 0.7006(6) 0.0062(4) 0.3848(5) 0.069(2) Uani 1 1 d . . .
H17A H 0.7196 -0.0316 0.4183 0.103 Uiso 1 1 calc R . .
H17B H 0.6346 0.0001 0.3526 0.103 Uiso 1 1 calc R . .
H17C H 0.6977 0.0416 0.4249 0.103 Uiso 1 1 calc R . .
C18 C 0.8018(7) -0.0500(3) 0.2485(5) 0.070(2) Uani 1 1 d . . .
H18A H 0.8208 -0.0839 0.2896 0.105 Uiso 1 1 calc R . .
H18B H 0.8529 -0.0457 0.2069 0.105 Uiso 1 1 calc R . .
H18C H 0.7369 -0.0596 0.2164 0.105 Uiso 1 1 calc R . .
C19 C 0.5562(12) 0.1023(7) -0.4190(8) 0.066(4) Uani 0.657(10) 1 d P A 1
H19A H 0.5090 0.1367 -0.4326 0.099 Uiso 0.657(10) 1 calc PR A 1
H19B H 0.5231 0.0626 -0.4347 0.099 Uiso 0.657(10) 1 calc PR A 1
H19C H 0.6146 0.1075 -0.4526 0.099 Uiso 0.657(10) 1 calc PR A 1
C20 C 0.6449(9) 0.1817(4) -0.2860(8) 0.052(3) Uani 0.657(10) 1 d P A 1
H20A H 0.5945 0.2116 -0.3105 0.079 Uiso 0.657(10) 1 calc PR A 1
H20B H 0.7064 0.1865 -0.3154 0.079 Uiso 0.657(10) 1 calc PR A 1
H20C H 0.6596 0.1896 -0.2232 0.079 Uiso 0.657(10) 1 calc PR A 1
C21 C 0.4844(6) 0.1032(4) -0.2499(6) 0.039(2) Uani 0.657(10) 1 d P A 1
H21D H 0.4397 0.1359 -0.2757 0.059 Uiso 0.657(10) 1 calc PR A 1
H21E H 0.5000 0.1116 -0.1873 0.059 Uiso 0.657(10) 1 calc PR A 1
H21F H 0.4513 0.0626 -0.2576 0.059 Uiso 0.657(10) 1 calc PR A 1
C19' C 0.5486(18) 0.0625(14) -0.4162(16) 0.062(7) Uani 0.343(10) 1 d P A 2
H19D H 0.5172 0.0959 -0.4527 0.093 Uiso 0.343(10) 1 calc PR A 2
H19E H 0.4967 0.0395 -0.3885 0.093 Uiso 0.343(10) 1 calc PR A 2
H19F H 0.5839 0.0340 -0.4528 0.093 Uiso 0.343(10) 1 calc PR A 2
C20' C 0.577(3) 0.1575(13) -0.2914(18) 0.090(11) Uani 0.343(10) 1 d P A 2
H20D H 0.5465 0.1835 -0.3391 0.135 Uiso 0.343(10) 1 calc PR A 2
H20E H 0.6266 0.1822 -0.2550 0.135 Uiso 0.343(10) 1 calc PR A 2
H20F H 0.5253 0.1426 -0.2554 0.135 Uiso 0.343(10) 1 calc PR A 2
C21' C 0.714(2) 0.1374(11) -0.4106(14) 0.075(8) Uani 0.343(10) 1 d P A 2
H21A H 0.6723 0.1669 -0.4464 0.112 Uiso 0.343(10) 1 calc PR A 2
H21B H 0.7435 0.1071 -0.4488 0.112 Uiso 0.343(10) 1 calc PR A 2
H21C H 0.7681 0.1601 -0.3765 0.112 Uiso 0.343(10) 1 calc PR A 2
C22 C 0.8925(7) -0.2136(3) -0.0364(6) 0.078(3) Uani 1 1 d . A .
H22A H 0.9084 -0.2340 0.0204 0.116 Uiso 1 1 calc R . .
H22B H 0.9527 -0.2123 -0.0681 0.116 Uiso 1 1 calc R . .
H22C H 0.8398 -0.2371 -0.0706 0.116 Uiso 1 1 calc R . .
C23 C 0.7450(5) -0.1466(4) 0.0476(4) 0.067(2) Uani 1 1 d . A .
H23A H 0.7660 -0.1741 0.0969 0.101 Uiso 1 1 calc R . .
H23B H 0.6885 -0.1655 0.0119 0.101 Uiso 1 1 calc R . .
H23C H 0.7245 -0.1061 0.0699 0.101 Uiso 1 1 calc R . .
C24 C 0.9467(5) -0.1026(3) 0.0562(4) 0.0523(17) Uani 1 1 d . A .
H24A H 0.9631 -0.1320 0.1044 0.078 Uiso 1 1 calc R . .
H24B H 0.9231 -0.0633 0.0796 0.078 Uiso 1 1 calc R . .
H24C H 1.0066 -0.0948 0.0257 0.078 Uiso 1 1 calc R . .
C25 C 0.3921(5) 0.2452(4) 0.3209(6) 0.071(2) Uani 1 1 d . . .
H25A H 0.4470 0.2726 0.3047 0.085 Uiso 1 1 calc R . .
H25B H 0.3474 0.2366 0.2672 0.085 Uiso 1 1 calc R . .
Cl1 Cl 0.44345(17) 0.17464(11) 0.36227(14) 0.0777(6) Uani 1 1 d . . .
Cl2 Cl 0.32436(15) 0.28386(10) 0.39634(17) 0.0810(7) Uani 1 1 d . . .
C26 C 0.4650(17) 0.0681(11) -0.0515(11) 0.106(8) Uani 0.50 1 d P . .
H26A H 0.4198 0.0899 -0.0139 0.127 Uiso 0.50 1 calc PR . .
H26B H 0.5262 0.0941 -0.0517 0.127 Uiso 0.50 1 calc PR . .
Cl3 Cl 0.5000 0.0000 0.0000 0.0945(10) Uani 1 2 d S . .
Cl4 Cl 0.4120(7) 0.0691(4) -0.1476(5) 0.157(3) Uani 0.50 1 d P . .

loop_
_atom_site_aniso_label
_atom_site_aniso_U_11
_atom_site_aniso_U_22
_atom_site_aniso_U_33
_atom_site_aniso_U_23
_atom_site_aniso_U_13
_atom_site_aniso_U_12
Ru1 0.0256(2) 0.0229(2) 0.0297(2) -0.00815(16) -0.00102(16) 0.00154(16)
Ru2 0.0239(2) 0.0352(3) 0.0225(2) -0.00801(17) -0.00367(15) 0.00565(17)
Ru3 0.0484(3) 0.0214(2) 0.0188(2) 0.00172(16) 0.00186(18) -0.00320(18)
Ru4 0.0235(2) 0.0206(2) 0.0229(2) -0.00258(15) 0.00364(15) 0.00072(15)
P1 0.0416(8) 0.0324(8) 0.0311(7) -0.0055(6) -0.0016(6) 0.0100(6)
P2 0.0375(8) 0.0436(9) 0.0249(7) -0.0027(6) -0.0036(6) 0.0051(6)
P3 0.0452(17) 0.0272(13) 0.0229(14) 0.0042(10) 0.0043(12) 0.0091(11)
P3' 0.044(4) 0.029(3) 0.029(3) 0.008(2) -0.006(3) -0.001(2)
P4 0.0386(8) 0.0231(7) 0.0372(8) 0.0011(6) -0.0112(6) 0.0020(6)
O1 0.045(3) 0.056(3) 0.086(4) 0.000(3) -0.004(2) -0.025(2)
O2 0.061(3) 0.048(3) 0.047(3) -0.028(2) 0.000(2) 0.011(2)
O3 0.028(2) 0.062(3) 0.100(4) -0.018(3) 0.003(2) -0.003(2)
O4 0.075(3) 0.070(3) 0.034(2) -0.024(2) -0.007(2) 0.018(3)
O5 0.081(4) 0.068(4) 0.064(3) 0.011(3) 0.021(3) -0.035(3)
O6 0.172(6) 0.060(3) 0.030(3) -0.011(2) 0.027(3) 0.003(4)
O7 0.038(3) 0.050(3) 0.100(4) -0.027(3) 0.025(2) -0.015(2)
O8 0.045(2) 0.044(2) 0.043(2) -0.022(2) -0.0015(18) 0.0030(19)
O9 0.0347(19) 0.0209(18) 0.0244(17) -0.0048(14) 0.0006(14) 0.0062(14)
O10 0.040(2) 0.030(2) 0.0205(17) -0.0042(15) 0.0011(15) 0.0093(15)
O11 0.041(2) 0.0219(18) 0.0233(18) -0.0030(14) -0.0019(15) 0.0045(15)
O12 0.0394(19) 0.0234(18) 0.0237(17) -0.0029(14) 0.0023(14) 0.0099(15)
O13 0.0273(18) 0.0268(19) 0.0288(18) 0.0010(15) -0.0038(14) 0.0023(14)
O14 0.0272(18) 0.031(2) 0.0298(19) -0.0017(15) -0.0035(14) 0.0063(15)
O15 0.038(2) 0.0233(19) 0.0303(19) 0.0030(15) -0.0067(15) 0.0026(15)
O16 0.0225(17) 0.0275(19) 0.0298(18) 0.0075(15) 0.0014(14) 0.0017(14)
C1 0.041(3) 0.033(3) 0.047(3) -0.008(3) -0.002(3) 0.001(3)
C2 0.035(3) 0.032(3) 0.037(3) -0.007(3) -0.005(2) 0.003(2)
C3 0.032(3) 0.045(4) 0.043(3) -0.018(3) -0.004(2) 0.005(3)
C4 0.035(3) 0.045(3) 0.037(3) -0.007(3) -0.002(2) 0.008(3)
C5 0.068(4) 0.040(4) 0.036(3) 0.006(3) 0.014(3) -0.011(3)
C6 0.098(6) 0.036(3) 0.027(3) 0.004(3) 0.015(3) -0.007(3)
C7 0.035(3) 0.030(3) 0.050(4) -0.016(3) 0.013(3) -0.008(2)
C8 0.029(3) 0.031(3) 0.029(3) -0.006(2) 0.005(2) -0.001(2)
C9 0.024(2) 0.023(3) 0.025(2) -0.004(2) 0.0027(19) 0.0023(19)
C10 0.027(2) 0.024(3) 0.025(3) -0.004(2) 0.0022(19) 0.002(2)
C11 0.027(2) 0.024(3) 0.020(2) -0.007(2) -0.0006(18) 0.004(2)
C12 0.025(2) 0.024(3) 0.019(2) -0.0032(19) 0.0003(18) 0.0059(19)
C13 0.047(4) 0.064(5) 0.049(4) -0.010(3) -0.002(3) 0.026(3)
C14 0.069(5) 0.046(4) 0.065(5) 0.018(4) 0.006(4) 0.006(3)
C15 0.058(4) 0.089(6) 0.044(4) -0.024(4) -0.012(3) 0.020(4)
C16 0.069(5) 0.065(5) 0.082(6) 0.010(4) -0.047(4) 0.007(4)
C17 0.074(5) 0.094(6) 0.040(4) 0.021(4) 0.014(3) 0.007(5)
C18 0.120(7) 0.039(4) 0.055(4) -0.010(3) 0.032(4) -0.018(4)
C19 0.103(11) 0.057(8) 0.035(6) 0.001(6) -0.007(6) 0.026(8)
C20 0.072(8) 0.020(5) 0.068(7) 0.015(5) 0.020(6) 0.004(5)
C21 0.044(5) 0.028(5) 0.045(5) -0.003(4) 0.002(4) 0.010(4)
C19' 0.048(12) 0.074(18) 0.059(14) -0.017(14) -0.020(10) -0.012(13)
C20' 0.14(3) 0.07(2) 0.074(17) 0.022(15) 0.054(19) 0.060(19)
C21' 0.11(2) 0.064(15) 0.053(13) 0.031(12) 0.020(13) 0.006(13)
C22 0.104(7) 0.038(4) 0.085(6) -0.007(4) -0.024(5) 0.025(4)
C23 0.061(4) 0.097(6) 0.043(4) 0.028(4) -0.002(3) -0.020(4)
C24 0.056(4) 0.045(4) 0.051(4) -0.005(3) -0.022(3) -0.001(3)
C25 0.050(4) 0.073(6) 0.092(6) -0.004(5) 0.016(4) -0.009(4)
Cl1 0.0840(14) 0.0720(14) 0.0745(14) -0.0191(11) -0.0077(11) 0.0177(11)
Cl2 0.0625(12) 0.0597(12) 0.1238(19) -0.0275(12) 0.0246(12) -0.0106(9)
C26 0.127(18) 0.141(19) 0.051(10) 0.003(11) 0.009(11) 0.065(15)
Cl3 0.103(3) 0.095(3) 0.087(2) -0.010(2) 0.0184(19) -0.003(2)
Cl4 0.215(9) 0.124(6) 0.121(5) 0.012(4) -0.055(5) -0.033(5)

loop_
_atom_type_symbol
_atom_type_description
_atom_type_scat_dispersion_real
_atom_type_scat_dispersion_imag
_atom_type_scat_source
C C 0.0033 0.0016 'International Tables Vol C Tables 4.2.6.8 and 6.1.1.4'
H H 0.0000 0.0000 'International Tables Vol C Tables 4.2.6.8 and 6.1.1.4'
O O 0.0106 0.0060 'International Tables Vol C Tables 4.2.6.8 and 6.1.1.4'
P P 0.1023 0.0942 'International Tables Vol C Tables 4.2.6.8 and 6.1.1.4'
Cl Cl 0.1484 0.1585 'International Tables Vol C Tables 4.2.6.8 and 6.1.1.4'
Ru Ru -1.2594 0.8363 'International Tables Vol C Tables 4.2.6.8 and 6.1.1.4'

loop_
_geom_angle_atom_site_label_1
_geom_angle_atom_site_label_2
_geom_angle_atom_site_label_3
_geom_angle
_geom_angle_site_symmetry_1
_geom_angle_site_symmetry_3
C2 Ru1 C1 87.7(3) . .
C2 Ru1 O13 92.9(2) . .
C1 Ru1 O13 178.5(2) . .
C2 Ru1 O9 177.2(2) . .
C1 Ru1 O9 94.6(2) . .
O13 Ru1 O9 84.78(13) . .
C2 Ru1 P1 91.81(17) . .
C1 Ru1 P1 96.57(19) . .
O13 Ru1 P1 84.74(10) . .
O9 Ru1 P1 89.65(9) . .
C2 Ru1 Ru2 94.64(17) . .
C1 Ru1 Ru2 95.19(19) . .
O13 Ru1 Ru2 83.44(9) . .
O9 Ru1 Ru2 83.44(9) . .
P1 Ru1 Ru2 166.80(4) . .
C4 Ru2 C3 87.5(2) . .
C4 Ru2 O14 94.3(2) . .
C3 Ru2 O14 176.7(2) . .
C4 Ru2 O10 176.8(2) . .
C3 Ru2 O10 93.6(2) . .
O14 Ru2 O10 84.43(13) . .
C4 Ru2 P2 91.48(19) . .
C3 Ru2 P2 97.3(2) . .
O14 Ru2 P2 85.45(10) . .
O10 Ru2 P2 91.35(10) . .
C4 Ru2 Ru1 93.19(18) . .
C3 Ru2 Ru1 93.53(19) . .
O14 Ru2 Ru1 83.60(9) . .
O10 Ru2 Ru1 83.76(9) . .
P2 Ru2 Ru1 168.39(4) . .
C6 Ru3 C5 88.4(3) . .
C6 Ru3 O15 93.1(2) . .
C5 Ru3 O15 178.3(2) . .
C6 Ru3 O11 176.1(2) . .
C5 Ru3 O11 91.5(2) . .
O15 Ru3 O11 86.98(14) . .
C6 Ru3 P3' 87.0(3) . .
C5 Ru3 P3' 88.4(3) . .
O15 Ru3 P3' 92.5(2) . .
O11 Ru3 P3' 96.8(3) . .
C6 Ru3 P3 101.8(2) . .
C5 Ru3 P3 98.7(2) . .
O15 Ru3 P3 81.90(13) . .
O11 Ru3 P3 82.06(13) . .
P3' Ru3 P3 17.80(19) . .
C6 Ru3 Ru4 92.4(2) . .
C5 Ru3 Ru4 95.8(2) . .
O15 Ru3 Ru4 83.23(9) . .
O11 Ru3 Ru4 83.80(9) . .
P3' Ru3 Ru4 175.69(16) . .
P3 Ru3 Ru4 159.95(11) . .
C7 Ru4 C8 88.9(2) . .
C7 Ru4 O12 94.09(19) . .
C8 Ru4 O12 177.03(18) . .
C7 Ru4 O16 176.4(2) . .
C8 Ru4 O16 89.55(18) . .
O12 Ru4 O16 87.54(13) . .
C7 Ru4 P4 95.0(2) . .
C8 Ru4 P4 96.69(17) . .
O12 Ru4 P4 82.68(10) . .
O16 Ru4 P4 88.41(9) . .
C7 Ru4 Ru3 93.4(2) . .
C8 Ru4 Ru3 97.06(17) . .
O12 Ru4 Ru3 83.18(9) . .
O16 Ru4 Ru3 83.59(9) . .
P4 Ru4 Ru3 164.02(4) . .
C15 P1 C14 104.6(4) . .
C15 P1 C13 103.0(3) . .
C14 P1 C13 104.1(3) . .
C15 P1 Ru1 115.1(3) . .
C14 P1 Ru1 116.5(2) . .
C13 P1 Ru1 112.1(2) . .
C18 P2 C17 104.7(4) . .
C18 P2 C16 104.3(4) . .
C17 P2 C16 101.6(4) . .
C18 P2 Ru2 117.6(3) . .
C17 P2 Ru2 110.0(3) . .
C16 P2 Ru2 116.8(3) . .
C21 P3 C20 103.6(5) . .
C21 P3 C19 104.9(6) . .
C20 P3 C19 102.2(7) . .
C21 P3 Ru3 113.4(3) . .
C20 P3 Ru3 112.7(4) . .
C19 P3 Ru3 118.5(4) . .
C20' P3' C19' 106.9(15) . .
C20' P3' C21' 99.6(13) . .
C19' P3' C21' 96.6(13) . .
C20' P3' Ru3 120.9(10) . .
C19' P3' Ru3 113.8(10) . .
C21' P3' Ru3 115.7(9) . .
C22 P4 C24 103.6(3) . .
C22 P4 C23 103.3(4) . .
C24 P4 C23 103.6(3) . .
C22 P4 Ru4 120.9(3) . .
C24 P4 Ru4 113.0(2) . .
C23 P4 Ru4 110.7(2) . .
C9 O9 Ru1 122.9(3) . .
C9 O10 Ru2 122.3(3) . .
C10 O11 Ru3 121.7(3) . .
C10 O12 Ru4 123.3(3) . .
C11 O13 Ru1 123.1(3) . .
C11 O14 Ru2 122.8(3) . .
C12 O15 Ru3 123.0(3) . .
C12 O16 Ru4 121.7(3) . .
O1 C1 Ru1 177.7(6) . .
O2 C2 Ru1 178.6(5) . .
O3 C3 Ru2 179.7(6) . .
O4 C4 Ru2 177.5(5) . .
O5 C5 Ru3 178.4(6) . .
O6 C6 Ru3 177.8(6) . .
O7 C7 Ru4 177.6(5) . .
O8 C8 Ru4 177.5(5) . .
O9 C9 O10 127.4(4) . .
O9 C9 C10 116.3(4) . .
O10 C9 C10 116.3(4) . .
O12 C10 O11 127.0(4) . .
O12 C10 C9 116.3(4) . .
O11 C10 C9 116.6(4) . .
O13 C11 O14 127.0(5) . .
O13 C11 C12 116.4(4) . 3_655
O14 C11 C12 116.6(4) . 3_655
O16 C12 O15 127.5(5) . .
O16 C12 C11 116.2(4) . 3_655
O15 C12 C11 116.3(4) . 3_655
Cl2 C25 Cl1 112.4(5) . .
Cl4 C26 Cl3 121.7(14) . .
C26 Cl3 C26 180.0(13) 3_655 .

loop_
_geom_bond_atom_site_label_1
_geom_bond_atom_site_label_2
_geom_bond_distance
_geom_bond_site_symmetry_2
Ru1 C2 1.845(6) .
Ru1 C1 1.846(6) .
Ru1 O13 2.139(3) .
Ru1 O9 2.144(3) .
Ru1 P1 2.3769(15) .
Ru1 Ru2 2.7262(6) .
Ru2 C4 1.836(6) .
Ru2 C3 1.850(6) .
Ru2 O14 2.139(3) .
Ru2 O10 2.150(3) .
Ru2 P2 2.3903(16) .
Ru3 C6 1.834(6) .
Ru3 C5 1.841(7) .
Ru3 O15 2.137(4) .
Ru3 O11 2.156(3) .
Ru3 P3' 2.283(5) .
Ru3 P3 2.460(3) .
Ru3 Ru4 2.7196(6) .
Ru4 C7 1.833(5) .
Ru4 C8 1.843(5) .
Ru4 O12 2.144(3) .
Ru4 O16 2.152(3) .
Ru4 P4 2.3757(14) .
P1 C15 1.796(6) .
P1 C14 1.815(7) .
P1 C13 1.831(6) .
P2 C18 1.799(7) .
P2 C17 1.812(7) .
P2 C16 1.818(6) .
P3 C21 1.772(10) .
P3 C20 1.820(11) .
P3 C19 1.820(12) .
P3' C20' 1.70(2) .
P3' C19' 1.78(2) .
P3' C21' 1.88(2) .
P4 C22 1.799(7) .
P4 C24 1.802(6) .
P4 C23 1.826(7) .
O1 C1 1.153(7) .
O2 C2 1.145(6) .
O3 C3 1.141(7) .
O4 C4 1.158(7) .
O5 C5 1.156(8) .
O6 C6 1.151(8) .
O7 C7 1.146(7) .
O8 C8 1.149(6) .
O9 C9 1.253(6) .
O10 C9 1.255(6) .
O11 C10 1.259(6) .
O12 C10 1.251(6) .
O13 C11 1.252(6) .
O14 C11 1.256(6) .
O15 C12 1.250(6) .
O16 C12 1.247(5) .
C9 C10 1.552(7) .
C11 C12 1.546(7) 3_655
C12 C11 1.546(7) 3_655
C25 Cl2 1.743(8) .
C25 Cl1 1.755(8) .
C26 Cl4 1.576(18) .
C26 Cl3 1.70(2) .
Cl3 C26 1.70(2) 3_655
